data_1517827
loop_
_publ_author_name
'Qian, Guangyin'
'Hong, Xiaohu'
'Liu, Bingxin'
'Mao, Hong'
'Xu, Bin'

_publ_section_title
;
 Rhodium-catalyzed regioselective C-h chlorination of 7-azaindoles using
 1,2-dichloroethane.
;
_journal_issue 20
_journal_name_full 'Organic letters'
_journal_page_first 5294
_journal_page_last 5297
_journal_paper_doi 10.1021/ol502447w
_journal_volume 16
_journal_year 2014
_chemical_formula_sum 'C19 H12 Cl2 N2'
_chemical_formula_weight 339.21
_chemical_name_systematic
;
 ?
;
_space_group_IT_number 29
_symmetry_cell_setting orthorhombic
_symmetry_space_group_name_Hall 'P -2b 2a'
_symmetry_space_group_name_H-M 'P 21 a b'
_atom_sites_solution_hydrogens geom
_atom_sites_solution_primary direct
_atom_sites_solution_secondary difmap
_audit_creation_method SHELXL-97
_cell_angle_alpha 90.00
_cell_angle_beta 90.00
_cell_angle_gamma 90.00
_cell_formula_units_Z 4
_cell_length_a 7.737(3)
_cell_length_b 10.541(4)
_cell_length_c 19.242(8)
_cell_measurement_temperature 293(2)
_cell_volume 1569.3(11)
_computing_structure_refinement 'SHELXL-97 (Sheldrick, 1997)'
_diffrn_ambient_temperature 293(2)
_diffrn_measured_fraction_theta_full 0.999
_diffrn_measured_fraction_theta_max 0.999
_diffrn_radiation_monochromator graphite
_diffrn_radiation_source 'fine-focus sealed tube'
_diffrn_radiation_type MoK\a
_diffrn_radiation_wavelength 0.71073
_diffrn_reflns_av_R_equivalents 0.0247
_diffrn_reflns_av_sigmaI/netI 0.0309
_diffrn_reflns_limit_h_max 9
_diffrn_reflns_limit_h_min -10
_diffrn_reflns_limit_k_max 13
_diffrn_reflns_limit_k_min -13
_diffrn_reflns_limit_l_max 25
_diffrn_reflns_limit_l_min -13
_diffrn_reflns_number 9326
_diffrn_reflns_theta_full 27.52
_diffrn_reflns_theta_max 27.52
_diffrn_reflns_theta_min 2.12
_exptl_absorpt_coefficient_mu 0.413
_exptl_crystal_density_diffrn 1.436
_exptl_crystal_density_method 'not measured'
_exptl_crystal_F_000 696
_refine_diff_density_max 0.731
_refine_diff_density_min -0.244
_refine_diff_density_rms 0.045
_refine_ls_abs_structure_details 'Flack H D (1983), Acta Cryst. A39, 876-881'
_refine_ls_abs_structure_Flack 0.02(7)
_refine_ls_extinction_coef 0.0058(13)
_refine_ls_extinction_expression Fc^*^=kFc[1+0.001xFc^2^\l^3^/sin(2\q)]^-1/4^
_refine_ls_extinction_method SHELXL
_refine_ls_goodness_of_fit_ref 1.036
_refine_ls_hydrogen_treatment mixed
_refine_ls_matrix_type full
_refine_ls_number_parameters 209
_refine_ls_number_reflns 3554
_refine_ls_number_restraints 1
_refine_ls_restrained_S_all 1.036
_refine_ls_R_factor_all 0.0506
_refine_ls_R_factor_gt 0.0432
_refine_ls_shift/su_max 0.001
_refine_ls_shift/su_mean 0.000
_refine_ls_structure_factor_coef Fsqd
_refine_ls_weighting_details 'calc w=1/[\s^2^(Fo^2^)+(0.0652P)^2^+0.2748P] where P=(Fo^2^+2Fc^2^)/3'
_refine_ls_weighting_scheme calc
_refine_ls_wR_factor_gt 0.1124
_refine_ls_wR_factor_ref 0.1211
_reflns_number_gt 3086
_reflns_number_total 3554
_reflns_threshold_expression >2sigma(I)
_cod_data_source_file ol502447w_si_002.cif
_cod_data_source_block qgy152b
_cod_depositor_comments
;
The following automatic conversions were performed:

'_symmetry_cell_setting' value 'Orthorhombic' changed to
'orthorhombic' according to
/home/saulius/struct/COD-crude-data--automatic-downloads/rss-feeds/ACS/lib/dictionaries/cif_core.dic
dictionary named 'cif_core.dic' version 2.4.2 from 2011-04-26.

Automatic conversion script
Id: cif_fix_values 2281 2013-09-26 08:29:07Z andrius 

 Adding full bibliography for 1517827.cif.
;
_cod_original_sg_symbol_H-M 'P 21 ab'
_cod_database_code 1517827

loop_
_symmetry_equiv_pos_as_xyz
'x, y, z'
'x+1/2, -y, -z'
'x+1/2, -y+1/2, z'
'x, y+1/2, -z'

loop_
_atom_site_label
_atom_site_type_symbol
_atom_site_fract_x
_atom_site_fract_y
_atom_site_fract_z
_atom_site_U_iso_or_equiv
_atom_site_adp_type
_atom_site_occupancy
_atom_site_symmetry_multiplicity
_atom_site_calc_flag
_atom_site_refinement_flags
Cl2 Cl 0.09550(13) 0.83705(9) 1.12092(4) 0.0710(3) Uani 1 1 d .
Cl1 Cl 0.29958(14) 1.26091(8) 0.72650(4) 0.0664(3) Uani 1 1 d .
N1 N 0.1701(3) 0.9914(2) 0.70655(11) 0.0425(5) Uani 1 1 d .
N2 N -0.0847(3) 0.9446(2) 0.64010(12) 0.0494(5) Uani 1 1 d .
C2 C 0.0828(4) 0.9328(2) 0.81393(12) 0.0392(5) Uani 1 1 d .
C22 C 0.0014(3) 0.8036(2) 0.91777(14) 0.0428(6) Uani 1 1 d .
H22 H -0.0568 0.7474 0.8887 0.051 Uiso 1 1 calc R
C3 C -0.0573(3) 0.9099(2) 0.76587(13) 0.0397(5) Uani 1 1 d .
C24 C 0.0916(4) 0.8645(2) 1.03173(12) 0.0437(5) Uani 1 1 d .
C21 C 0.0846(4) 0.9089(2) 0.88922(12) 0.0386(5) Uani 1 1 d .
C26 C 0.1717(4) 0.9908(2) 0.93407(14) 0.0449(6) Uani 1 1 d .
H26 H 0.2279 1.0614 0.9159 0.054 Uiso 1 1 calc R
C4 C 0.0026(3) 0.9469(2) 0.69969(13) 0.0403(5) Uani 1 1 d .
C23 C 0.0043(4) 0.7815(3) 0.98919(14) 0.0465(6) Uani 1 1 d .
H23 H -0.0521 0.7114 1.0078 0.056 Uiso 1 1 calc R
C11 C 0.2697(3) 1.0441(3) 0.65148(13) 0.0421(6) Uani 1 1 d .
C25 C 0.1767(4) 0.9695(3) 1.00499(15) 0.0492(6) Uani 1 1 d .
H25 H 0.2360 1.0247 1.0342 0.059 Uiso 1 1 calc R
C13 C 0.4230(4) 1.2170(3) 0.59869(15) 0.0574(8) Uani 1 1 d .
H13 H 0.4675 1.2988 0.6011 0.069 Uiso 1 1 calc R
C12 C 0.3336(3) 1.1665(3) 0.65435(14) 0.0465(6) Uani 1 1 d .
C7 C -0.2274(4) 0.8685(3) 0.76967(15) 0.0488(6) Uani 1 1 d .
H7 H -0.2758 0.8436 0.8117 0.059 Uiso 1 1 calc R
C5 C -0.2469(4) 0.9022(3) 0.64613(17) 0.0579(8) Uani 1 1 d .
H5 H -0.3135 0.8967 0.6060 0.069 Uiso 1 1 calc R
C15 C 0.3837(5) 1.0239(3) 0.53545(16) 0.0615(8) Uani 1 1 d .
H15 H 0.3992 0.9763 0.4952 0.074 Uiso 1 1 calc R
C16 C 0.2972(4) 0.9721(3) 0.59190(15) 0.0538(7) Uani 1 1 d .
H16 H 0.2575 0.8889 0.5899 0.065 Uiso 1 1 calc R
C1 C 0.2145(3) 0.9830(3) 0.77604(13) 0.0425(6) Uani 1 1 d .
H1 H 0.3202 1.0082 0.7944 0.051 Uiso 1 1 calc R
C6 C -0.3224(4) 0.8656(3) 0.70883(17) 0.0580(8) Uani 1 1 d .
H6 H -0.4371 0.8392 0.7097 0.070 Uiso 1 1 calc R
C14 C 0.4457(4) 1.1445(4) 0.53909(16) 0.0650(9) Uani 1 1 d .
H14 H 0.5040 1.1789 0.5012 0.078 Uiso 1 1 calc R

loop_
_atom_site_aniso_label
_atom_site_aniso_U_11
_atom_site_aniso_U_22
_atom_site_aniso_U_33
_atom_site_aniso_U_23
_atom_site_aniso_U_13
_atom_site_aniso_U_12
Cl2 0.0828(6) 0.0945(6) 0.0357(3) 0.0153(4) -0.0005(4) 0.0121(5)
Cl1 0.0892(6) 0.0626(4) 0.0475(4) -0.0090(4) 0.0124(4) -0.0153(4)
N1 0.0433(11) 0.0536(12) 0.0307(10) 0.0024(9) 0.0005(9) -0.0078(10)
N2 0.0500(13) 0.0580(13) 0.0403(12) -0.0016(11) -0.0062(11) -0.0030(11)
C2 0.0447(13) 0.0401(11) 0.0327(11) 0.0012(9) 0.0001(11) -0.0039(11)
C22 0.0439(13) 0.0437(12) 0.0407(13) 0.0001(10) 0.0014(11) -0.0039(11)
C3 0.0440(14) 0.0390(12) 0.0361(12) 0.0005(10) 0.0002(11) -0.0008(10)
C24 0.0433(12) 0.0548(14) 0.0329(11) 0.0044(10) 0.0019(11) 0.0072(12)
C21 0.0397(12) 0.0412(11) 0.0349(12) 0.0018(9) 0.0029(11) 0.0016(11)
C26 0.0526(14) 0.0434(12) 0.0388(13) 0.0011(11) 0.0009(11) -0.0053(11)
C4 0.0412(13) 0.0448(13) 0.0349(12) -0.0020(10) 0.0003(10) -0.0021(11)
C23 0.0442(14) 0.0495(15) 0.0459(14) 0.0110(12) 0.0064(12) 0.0010(11)
C11 0.0400(13) 0.0571(14) 0.0291(11) 0.0040(10) 0.0013(10) -0.0013(11)
C25 0.0550(16) 0.0518(14) 0.0409(14) -0.0022(12) -0.0071(12) 0.0029(13)
C13 0.0543(17) 0.0722(19) 0.0459(16) 0.0086(14) 0.0038(14) -0.0143(15)
C12 0.0457(15) 0.0603(16) 0.0334(13) 0.0021(11) 0.0029(11) -0.0066(12)
C7 0.0476(15) 0.0494(13) 0.0493(15) 0.0083(12) 0.0045(12) -0.0045(13)
C5 0.0548(18) 0.0681(18) 0.0508(16) 0.0034(14) -0.0154(14) -0.0095(15)
C15 0.069(2) 0.082(2) 0.0344(14) -0.0050(14) 0.0090(14) 0.0058(18)
C16 0.0584(16) 0.0674(17) 0.0354(13) -0.0047(12) 0.0033(13) 0.0011(16)
C1 0.0425(13) 0.0535(14) 0.0315(12) 0.0014(11) -0.0007(11) -0.0028(11)
C6 0.0457(15) 0.0666(18) 0.062(2) 0.0079(15) -0.0071(14) -0.0128(14)
C14 0.0569(18) 0.098(2) 0.0405(16) 0.0101(15) 0.0111(14) -0.0060(17)

loop_
_atom_type_symbol
_atom_type_description
_atom_type_scat_dispersion_real
_atom_type_scat_dispersion_imag
_atom_type_scat_source
C C 0.0033 0.0016 'International Tables Vol C Tables 4.2.6.8 and 6.1.1.4'
H H 0.0000 0.0000 'International Tables Vol C Tables 4.2.6.8 and 6.1.1.4'
N N 0.0061 0.0033 'International Tables Vol C Tables 4.2.6.8 and 6.1.1.4'
Cl Cl 0.1484 0.1585 'International Tables Vol C Tables 4.2.6.8 and 6.1.1.4'

loop_
_geom_angle_atom_site_label_1
_geom_angle_atom_site_label_2
_geom_angle_atom_site_label_3
_geom_angle
C1 N1 C4 107.6(2)
C1 N1 C11 127.6(2)
C4 N1 C11 124.6(2)
C4 N2 C5 114.0(3)
C1 C2 C3 106.5(2)
C1 C2 C21 126.0(3)
C3 C2 C21 127.5(2)
C23 C22 C21 120.9(2)
C23 C22 H22 119.5
C21 C22 H22 119.5
C7 C3 C4 116.5(2)
C7 C3 C2 136.9(3)
C4 C3 C2 106.5(2)
C23 C24 C25 121.3(2)
C23 C24 Cl2 119.3(2)
C25 C24 Cl2 119.4(2)
C26 C21 C22 118.1(2)
C26 C21 C2 120.5(2)
C22 C21 C2 121.3(2)
C25 C26 C21 121.6(3)
C25 C26 H26 119.2
C21 C26 H26 119.2
N2 C4 N1 124.3(2)
N2 C4 C3 127.3(3)
N1 C4 C3 108.4(2)
C24 C23 C22 119.2(2)
C24 C23 H23 120.4
C22 C23 H23 120.4
C12 C11 C16 119.2(3)
C12 C11 N1 121.9(2)
C16 C11 N1 118.9(3)
C26 C25 C24 118.8(3)
C26 C25 H25 120.6
C24 C25 H25 120.6
C12 C13 C14 119.5(3)
C12 C13 H13 120.3
C14 C13 H13 120.3
C13 C12 C11 120.5(3)
C13 C12 Cl1 118.5(2)
C11 C12 Cl1 121.0(2)
C6 C7 C3 117.8(3)
C6 C7 H7 121.1
C3 C7 H7 121.1
N2 C5 C6 124.1(3)
N2 C5 H5 117.9
C6 C5 H5 117.9
C14 C15 C16 119.8(3)
C14 C15 H15 120.1
C16 C15 H15 120.1
C15 C16 C11 120.3(3)
C15 C16 H16 119.9
C11 C16 H16 119.9
C2 C1 N1 111.0(2)
C2 C1 H1 124.5
N1 C1 H1 124.5
C7 C6 C5 120.2(3)
C7 C6 H6 119.9
C5 C6 H6 119.9
C15 C14 C13 120.8(3)
C15 C14 H14 119.6
C13 C14 H14 119.6

loop_
_geom_bond_atom_site_label_1
_geom_bond_atom_site_label_2
_geom_bond_distance
Cl2 C24 1.741(3)
Cl1 C12 1.728(3)
N1 C1 1.383(3)
N1 C4 1.384(3)
N1 C11 1.423(3)
N2 C4 1.331(3)
N2 C5 1.337(4)
C2 C1 1.359(4)
C2 C3 1.446(4)
C2 C21 1.470(3)
C22 C23 1.394(4)
C22 C21 1.395(3)
C22 H22 0.9300
C3 C7 1.388(4)
C3 C4 1.410(4)
C24 C23 1.376(4)
C24 C25 1.387(4)
C21 C26 1.395(4)
C26 C25 1.383(4)
C26 H26 0.9300
C23 H23 0.9300
C11 C12 1.383(4)
C11 C16 1.392(4)
C25 H25 0.9300
C13 C12 1.381(4)
C13 C14 1.389(4)
C13 H13 0.9300
C7 C6 1.383(4)
C7 H7 0.9300
C5 C6 1.395(5)
C5 H5 0.9300
C15 C14 1.361(5)
C15 C16 1.388(5)
C15 H15 0.9300
C16 H16 0.9300
C1 H1 0.9300
C6 H6 0.9300
C14 H14 0.9300
